data_7219653
loop_
_publ_author_name
'Kirby, Isabelle L.'
'Pitak, Mateusz B.'
'Wilson, Claire'
'Gale, Philip A.'
'Coles, Simon J.'

_publ_section_title
;
 Electron density distribution studies as a tool to explore the behaviour
 of thiourea-based anion receptors
;
_journal_issue 14
_journal_name_full CrystEngComm
_journal_page_first 2815
_journal_paper_doi 10.1039/C5CE00213C
_journal_volume 17
_journal_year 2015
_chemical_formula_moiety 'C13 H10 N4 O4 S'
_chemical_formula_sum 'C13 H10 N4 O4 S'
_chemical_formula_weight 318.31
_chemical_name_common 1,3-bis(4-nitrophenyl)thiourea
_chemical_name_systematic
;
 ?
;
_space_group_IT_number 14
_symmetry_cell_setting monoclinic
_symmetry_space_group_name_Hall '-P 2ybc'
_symmetry_space_group_name_H-M 'P 1 21/c 1'
_atom_sites_solution_hydrogens geom
_atom_sites_solution_primary direct
_atom_sites_solution_secondary difmap
_audit_creation_method SHELXL-97
_audit_update_record
;
2015-01-08 deposited with the CCDC.
2015-02-25 downloaded from the CCDC.
;
_cell_angle_alpha 90.00
_cell_angle_beta 96.054(2)
_cell_angle_gamma 90.00
_cell_formula_units_Z 8
_cell_length_a 8.2109(5)
_cell_length_b 25.4709(18)
_cell_length_c 12.5244(9)
_cell_measurement_reflns_used 16648
_cell_measurement_temperature 100(2)
_cell_measurement_theta_max 27.5
_cell_measurement_theta_min 2.3
_cell_volume 2604.7(3)
_computing_cell_refinement
;
CrystalClear-SM Expert 2.0 r7 (Rigaku, 2011)
;
_computing_data_collection
;
CrystalClear-SM Expert 2.0 r7 (Rigaku, 2011)
;
_computing_data_reduction
;
CrystalClear-SM Expert 2.0 r7 (Rigaku, 2011)
;
_computing_publication_material 'WINGX (Farrugia, 1998)'
_computing_structure_refinement 'SHELXL-97 (Sheldrick, 2008)'
_computing_structure_solution
;
CrystalClear-SM Expert 2.0 r7 (Rigaku, 2011)
;
_diffrn_ambient_temperature 100(2)
_diffrn_detector 'CCD plate'
_diffrn_detector_area_resol_mean 28.5714
_diffrn_detector_type 'Rigaku HG Saturn724+ (2x2 bin mode)'
_diffrn_measured_fraction_theta_full 0.990
_diffrn_measured_fraction_theta_max 0.990
_diffrn_measurement_device 'four-circle \k diffractometer'
_diffrn_measurement_device_type 'Rigaku AFC12 (Right)'
_diffrn_measurement_method 'profile data from \w-scans'
_diffrn_measurement_specimen_support 'MiTeGen MicroMesh'
_diffrn_radiation_collimation 'Confocal mirrors, HF Varimax '
_diffrn_radiation_type MoK\a
_diffrn_radiation_wavelength 0.71073
_diffrn_reflns_av_R_equivalents 0.0483
_diffrn_reflns_av_sigmaI/netI 0.0301
_diffrn_reflns_limit_h_max 9
_diffrn_reflns_limit_h_min -9
_diffrn_reflns_limit_k_max 29
_diffrn_reflns_limit_k_min -30
_diffrn_reflns_limit_l_max 14
_diffrn_reflns_limit_l_min -13
_diffrn_reflns_number 14351
_diffrn_reflns_theta_full 25.02
_diffrn_reflns_theta_max 25.02
_diffrn_reflns_theta_min 2.95
_diffrn_source 'Rotating Anode'
_diffrn_source_current 55.0
_diffrn_source_power 2.475
_diffrn_source_voltage 45.0
_exptl_absorpt_coefficient_mu 0.275
_exptl_absorpt_correction_T_max 0.9945
_exptl_absorpt_correction_T_min 0.9521
_exptl_absorpt_correction_type multi-scan
_exptl_absorpt_process_details
;
Jackson, R (1998). REQAB. Private communication to the Rigaku Corporation,
Toyko, Japan.
;
_exptl_crystal_colour Yellow
_exptl_crystal_density_diffrn 1.623
_exptl_crystal_density_method 'not measured'
_exptl_crystal_description Plate
_exptl_crystal_F_000 1312
_exptl_crystal_size_max 0.18
_exptl_crystal_size_mid 0.15
_exptl_crystal_size_min 0.02
_refine_diff_density_max 0.771
_refine_diff_density_min -0.743
_refine_diff_density_rms 0.074
_refine_ls_extinction_method none
_refine_ls_goodness_of_fit_ref 1.059
_refine_ls_hydrogen_treatment constr
_refine_ls_matrix_type full
_refine_ls_number_parameters 397
_refine_ls_number_reflns 4557
_refine_ls_number_restraints 0
_refine_ls_restrained_S_all 1.059
_refine_ls_R_factor_all 0.0569
_refine_ls_R_factor_gt 0.0502
_refine_ls_shift/su_max 0.000
_refine_ls_shift/su_mean 0.000
_refine_ls_structure_factor_coef Fsqd
_refine_ls_weighting_details 'calc w=1/[\s^2^(Fo^2^)+(0.0829P)^2^+2.6239P] where P=(Fo^2^+2Fc^2^)/3'
_refine_ls_weighting_scheme calc
_refine_ls_wR_factor_gt 0.1416
_refine_ls_wR_factor_ref 0.1463
_reflns_number_gt 3967
_reflns_number_total 4557
_reflns_threshold_expression >2\s(I)
_cod_data_source_file c5ce00213c2.cif
_cod_data_source_block shelxa
_cod_depositor_comments
;
The following automatic conversions were performed:

'_symmetry_cell_setting' value 'Monoclinic' changed to 'monoclinic'
according to
/usr/data/users/saulius/crontab/automatic-downloads/rss-feeds/RSC/lib/dictionaries/cif_core.dic
dictionary named 'cif_core.dic' version 2.4.2 from 2011-04-26.

Automatic conversion script
Id: cif_fix_values 3008 2015-01-20 13:52:24Z robertas 

 Adding full bibliography for 7219650--7219659.cif.
;
_cod_original_sg_symbol_Hall -P2ybc
_cod_original_sg_symbol_H-M P21/c
_cod_database_code 7219653

loop_
_symmetry_equiv_pos_as_xyz
'x, y, z'
'-x, y+1/2, -z+1/2'
'-x, -y, -z'
'x, -y-1/2, z-1/2'

loop_
_atom_site_label
_atom_site_type_symbol
_atom_site_fract_x
_atom_site_fract_y
_atom_site_fract_z
_atom_site_U_iso_or_equiv
_atom_site_adp_type
_atom_site_occupancy
_atom_site_symmetry_multiplicity
_atom_site_calc_flag
_atom_site_refinement_flags
C1 C 0.0561(3) 0.83635(9) 1.06181(18) 0.0180(5) Uani 1 1 d .
C2 C 0.1664(3) 0.85527(9) 0.99413(19) 0.0183(5) Uani 1 1 d .
H2 H 0.1965 0.8913 0.9951 0.022 Uiso 1 1 calc R
C3 C 0.2308(3) 0.82057(9) 0.92572(18) 0.0175(5) Uani 1 1 d .
H3 H 0.3078 0.8327 0.8797 0.021 Uiso 1 1 calc R
C4 C 0.1845(3) 0.76755(9) 0.92297(18) 0.0176(5) Uani 1 1 d .
C5 C 0.0699(3) 0.75001(10) 0.9901(2) 0.0250(6) Uani 1 1 d .
H5 H 0.0355 0.7144 0.9875 0.030 Uiso 1 1 calc R
C6 C 0.0067(3) 0.78460(10) 1.0605(2) 0.0242(6) Uani 1 1 d .
H6 H -0.0696 0.7728 1.1072 0.029 Uiso 1 1 calc R
C7 C 0.2667(3) 0.68231(9) 0.84109(18) 0.0178(5) Uani 1 1 d .
C8 C 0.4191(3) 0.61938(9) 0.73077(18) 0.0177(5) Uani 1 1 d .
C9 C 0.5193(3) 0.62091(10) 0.64684(19) 0.0212(5) Uani 1 1 d .
H9 H 0.5404 0.6536 0.6143 0.025 Uiso 1 1 calc R
C10 C 0.5874(3) 0.57579(10) 0.6111(2) 0.0232(5) Uani 1 1 d .
H10 H 0.6551 0.5771 0.5541 0.028 Uiso 1 1 calc R
C11 C 0.5565(3) 0.52837(10) 0.65878(19) 0.0216(5) Uani 1 1 d .
C12 C 0.4593(3) 0.52565(10) 0.7419(2) 0.0235(5) Uani 1 1 d .
H12 H 0.4403 0.4928 0.7742 0.028 Uiso 1 1 calc R
C13 C 0.3895(3) 0.57086(10) 0.77828(19) 0.0211(5) Uani 1 1 d .
H13 H 0.3218 0.5691 0.8352 0.025 Uiso 1 1 calc R
C14 C 0.5626(3) 0.67141(9) 1.06611(18) 0.0171(5) Uani 1 1 d .
C15 C 0.6496(3) 0.69090(9) 0.98542(19) 0.0186(5) Uani 1 1 d .
H15 H 0.6526 0.7275 0.9712 0.022 Uiso 1 1 calc R
C16 C 0.7312(3) 0.65588(9) 0.92659(18) 0.0183(5) Uani 1 1 d .
H16 H 0.7908 0.6686 0.8709 0.022 Uiso 1 1 calc R
C17 C 0.7280(3) 0.60157(9) 0.94742(18) 0.0159(5) Uani 1 1 d .
C18 C 0.6382(3) 0.58306(9) 1.02871(19) 0.0203(5) Uani 1 1 d .
H18 H 0.6338 0.5465 1.0431 0.024 Uiso 1 1 calc R
C19 C 0.5558(3) 0.61813(10) 1.08789(19) 0.0200(5) Uani 1 1 d .
H19 H 0.4948 0.6058 1.1432 0.024 Uiso 1 1 calc R
C20 C 0.8386(3) 0.51679(9) 0.87898(18) 0.0161(5) Uani 1 1 d .
C21 C 0.9936(3) 0.45484(9) 0.76869(18) 0.0170(5) Uani 1 1 d .
C22 C 1.1018(3) 0.45747(10) 0.6894(2) 0.0228(5) Uani 1 1 d .
H22 H 1.1209 0.4903 0.6568 0.027 Uiso 1 1 calc R
C23 C 1.1808(3) 0.41331(11) 0.6580(2) 0.0255(6) Uani 1 1 d .
H23 H 1.2549 0.4156 0.6049 0.031 Uiso 1 1 calc R
C24 C 1.1510(3) 0.36562(10) 0.7045(2) 0.0212(5) Uani 1 1 d .
C25 C 1.0418(3) 0.36157(10) 0.7803(2) 0.0260(6) Uani 1 1 d .
H25 H 1.0211 0.3283 0.8104 0.031 Uiso 1 1 calc R
C26 C 0.9620(3) 0.40575(10) 0.8129(2) 0.0238(5) Uani 1 1 d .
H26 H 0.8862 0.4028 0.8649 0.029 Uiso 1 1 calc R
N1 N -0.0089(3) 0.87228(8) 1.13658(16) 0.0213(5) Uani 1 1 d .
N2 N 0.2576(3) 0.73586(8) 0.84970(16) 0.0196(4) Uani 1 1 d .
H2A H 0.3057 0.7533 0.8011 0.024 Uiso 1 1 calc R
N3 N 0.3572(2) 0.66816(8) 0.75951(16) 0.0185(4) Uani 1 1 d .
H3A H 0.3806 0.6943 0.7179 0.022 Uiso 1 1 calc R
N4 N 0.6271(3) 0.48057(9) 0.61803(19) 0.0274(5) Uani 1 1 d .
N5 N 0.4749(3) 0.70742(8) 1.12788(16) 0.0207(5) Uani 1 1 d .
N6 N 0.8147(2) 0.57024(7) 0.88095(16) 0.0178(4) Uani 1 1 d .
H6A H 0.8619 0.5877 0.8321 0.021 Uiso 1 1 calc R
N7 N 0.9257(2) 0.50307(8) 0.79538(16) 0.0180(4) Uani 1 1 d .
H7A H 0.9416 0.5289 0.7510 0.022 Uiso 1 1 calc R
N8 N 1.2362(3) 0.31891(9) 0.67087(18) 0.0279(5) Uani 1 1 d .
O1 O -0.0972(2) 0.85467(8) 1.20170(15) 0.0314(5) Uani 1 1 d .
O2 O 0.0257(2) 0.91927(7) 1.13316(16) 0.0313(5) Uani 1 1 d .
O3 O 0.5948(3) 0.43834(8) 0.65862(17) 0.0351(5) Uani 1 1 d .
O4 O 0.7157(3) 0.48464(8) 0.54485(16) 0.0338(5) Uani 1 1 d .
O5 O 0.4003(3) 0.69001(8) 1.20060(15) 0.0321(5) Uani 1 1 d .
O6 O 0.4777(2) 0.75471(7) 1.10727(14) 0.0260(4) Uani 1 1 d .
O7 O 1.2198(3) 0.27759(8) 0.71868(17) 0.0356(5) Uani 1 1 d .
O8 O 1.3209(3) 0.32314(8) 0.59542(17) 0.0379(5) Uani 1 1 d .
S1 S 0.17894(9) 0.63997(3) 0.91759(6) 0.0320(2) Uani 1 1 d .
S2 S 0.77189(9) 0.47429(3) 0.96427(6) 0.0320(2) Uani 1 1 d .

loop_
_atom_site_aniso_label
_atom_site_aniso_U_11
_atom_site_aniso_U_22
_atom_site_aniso_U_33
_atom_site_aniso_U_23
_atom_site_aniso_U_13
_atom_site_aniso_U_12
C1 0.0177(12) 0.0209(12) 0.0164(11) -0.0042(9) 0.0055(9) 0.0017(9)
C2 0.0199(12) 0.0172(12) 0.0180(11) 0.0003(9) 0.0027(9) -0.0004(9)
C3 0.0176(12) 0.0183(12) 0.0176(11) 0.0032(9) 0.0071(9) 0.0003(9)
C4 0.0183(12) 0.0186(12) 0.0164(11) -0.0016(9) 0.0045(9) 0.0005(9)
C5 0.0311(14) 0.0201(13) 0.0262(13) -0.0051(10) 0.0138(11) -0.0078(11)
C6 0.0241(13) 0.0281(14) 0.0226(12) -0.0048(10) 0.0128(10) -0.0059(11)
C7 0.0168(12) 0.0197(12) 0.0170(11) -0.0022(9) 0.0017(9) 0.0023(9)
C8 0.0175(12) 0.0188(12) 0.0169(11) -0.0023(9) 0.0020(9) 0.0013(9)
C9 0.0226(13) 0.0212(12) 0.0209(12) 0.0012(10) 0.0074(10) 0.0013(10)
C10 0.0257(13) 0.0255(13) 0.0193(12) -0.0019(10) 0.0064(10) 0.0027(11)
C11 0.0226(13) 0.0218(12) 0.0197(12) -0.0067(10) -0.0013(10) 0.0057(10)
C12 0.0276(14) 0.0199(12) 0.0226(13) -0.0004(10) 0.0002(10) 0.0011(10)
C13 0.0232(13) 0.0213(12) 0.0195(12) 0.0004(10) 0.0054(10) -0.0007(10)
C14 0.0163(11) 0.0184(12) 0.0173(11) -0.0024(9) 0.0049(9) -0.0001(9)
C15 0.0197(12) 0.0162(11) 0.0206(12) 0.0022(9) 0.0056(9) -0.0011(9)
C16 0.0188(12) 0.0198(12) 0.0177(11) 0.0022(9) 0.0079(9) -0.0033(10)
C17 0.0145(11) 0.0174(12) 0.0163(11) -0.0013(9) 0.0040(9) -0.0021(9)
C18 0.0252(13) 0.0147(11) 0.0227(12) 0.0005(9) 0.0105(10) -0.0026(10)
C19 0.0207(12) 0.0220(12) 0.0186(11) 0.0013(9) 0.0091(9) -0.0034(10)
C20 0.0139(11) 0.0177(12) 0.0172(11) -0.0010(9) 0.0038(9) -0.0005(9)
C21 0.0162(11) 0.0184(12) 0.0164(11) -0.0008(9) 0.0020(9) 0.0001(9)
C22 0.0246(13) 0.0203(13) 0.0253(13) 0.0014(10) 0.0120(10) -0.0014(10)
C23 0.0234(13) 0.0289(14) 0.0262(13) -0.0045(11) 0.0115(11) -0.0007(11)
C24 0.0195(12) 0.0212(12) 0.0224(12) -0.0075(10) -0.0006(10) 0.0030(10)
C25 0.0332(15) 0.0191(13) 0.0259(13) 0.0022(10) 0.0034(11) 0.0006(11)
C26 0.0288(14) 0.0211(13) 0.0233(12) 0.0029(10) 0.0112(10) 0.0011(10)
N1 0.0199(11) 0.0255(12) 0.0191(10) -0.0036(8) 0.0041(8) 0.0019(9)
N2 0.0245(11) 0.0160(10) 0.0207(10) 0.0000(8) 0.0133(8) -0.0022(8)
N3 0.0238(11) 0.0160(10) 0.0172(10) 0.0023(8) 0.0095(8) 0.0010(8)
N4 0.0268(12) 0.0230(12) 0.0307(12) -0.0088(10) -0.0044(10) 0.0063(9)
N5 0.0211(11) 0.0219(11) 0.0197(10) -0.0018(8) 0.0061(8) 0.0002(8)
N6 0.0218(10) 0.0149(10) 0.0187(10) 0.0017(8) 0.0118(8) -0.0026(8)
N7 0.0205(10) 0.0158(10) 0.0192(10) 0.0042(8) 0.0091(8) 0.0010(8)
N8 0.0268(12) 0.0259(12) 0.0302(12) -0.0108(10) -0.0012(10) 0.0030(9)
O1 0.0360(11) 0.0356(11) 0.0262(10) -0.0070(8) 0.0197(8) 0.0008(9)
O2 0.0394(12) 0.0211(10) 0.0356(11) -0.0087(8) 0.0142(9) 0.0009(8)
O3 0.0375(12) 0.0211(10) 0.0460(12) -0.0063(9) 0.0016(9) 0.0049(8)
O4 0.0361(11) 0.0350(11) 0.0316(11) -0.0121(8) 0.0094(9) 0.0091(9)
O5 0.0441(12) 0.0281(10) 0.0284(10) -0.0011(8) 0.0243(9) 0.0006(9)
O6 0.0335(10) 0.0174(9) 0.0292(10) 0.0009(7) 0.0124(8) 0.0052(8)
O7 0.0441(12) 0.0225(10) 0.0393(11) -0.0061(9) 0.0000(9) 0.0094(9)
O8 0.0359(12) 0.0363(12) 0.0447(12) -0.0137(9) 0.0187(10) 0.0041(9)
S1 0.0358(4) 0.0272(4) 0.0353(4) 0.0013(3) 0.0143(3) 0.0040(3)
S2 0.0431(4) 0.0214(4) 0.0355(4) 0.0034(3) 0.0233(3) 0.0022(3)

loop_
_atom_type_symbol
_atom_type_description
_atom_type_scat_dispersion_real
_atom_type_scat_dispersion_imag
_atom_type_scat_source
C C 0.0033 0.0016 'International Tables Vol C Tables 4.2.6.8 and 6.1.1.4'
H H 0.0000 0.0000 'International Tables Vol C Tables 4.2.6.8 and 6.1.1.4'
N N 0.0061 0.0033 'International Tables Vol C Tables 4.2.6.8 and 6.1.1.4'
O O 0.0106 0.0060 'International Tables Vol C Tables 4.2.6.8 and 6.1.1.4'
S S 0.1246 0.1234 'International Tables Vol C Tables 4.2.6.8 and 6.1.1.4'

loop_
_geom_angle_atom_site_label_1
_geom_angle_atom_site_label_2
_geom_angle_atom_site_label_3
_geom_angle
C6 C1 C2 122.2(2)
C6 C1 N1 118.9(2)
C2 C1 N1 118.8(2)
C3 C2 C1 118.4(2)
C3 C2 H2 120.8
C1 C2 H2 120.8
C2 C3 C4 120.9(2)
C2 C3 H3 119.6
C4 C3 H3 119.6
C5 C4 C3 119.4(2)
C5 C4 N2 124.8(2)
C3 C4 N2 115.8(2)
C6 C5 C4 120.0(2)
C6 C5 H5 120.0
C4 C5 H5 120.0
C1 C6 C5 119.1(2)
C1 C6 H6 120.4
C5 C6 H6 120.4
N2 C7 N3 111.0(2)
N2 C7 S1 124.86(18)
N3 C7 S1 124.18(18)
C9 C8 N3 115.1(2)
C9 C8 C13 118.9(2)
N3 C8 C13 125.9(2)
C10 C9 C8 120.8(2)
C10 C9 H9 119.6
C8 C9 H9 119.6
C9 C10 C11 119.3(2)
C9 C10 H10 120.3
C11 C10 H10 120.3
C12 C11 C10 121.2(2)
C12 C11 N4 120.2(2)
C10 C11 N4 118.6(2)
C11 C12 C13 120.0(2)
C11 C12 H12 120.0
C13 C12 H12 120.0
C12 C13 C8 119.8(2)
C12 C13 H13 120.1
C8 C13 H13 120.1
C19 C14 C15 121.8(2)
C19 C14 N5 119.0(2)
C15 C14 N5 119.2(2)
C16 C15 C14 118.3(2)
C16 C15 H15 120.8
C14 C15 H15 120.8
C15 C16 C17 121.2(2)
C15 C16 H16 119.4
C17 C16 H16 119.4
C18 C17 N6 125.5(2)
C18 C17 C16 119.1(2)
N6 C17 C16 115.4(2)
C19 C18 C17 119.8(2)
C19 C18 H18 120.1
C17 C18 H18 120.1
C18 C19 C14 119.7(2)
C18 C19 H19 120.2
C14 C19 H19 120.2
N7 C20 N6 110.6(2)
N7 C20 S2 124.08(18)
N6 C20 S2 125.32(18)
C22 C21 C26 118.7(2)
C22 C21 N7 115.1(2)
C26 C21 N7 126.2(2)
C23 C22 C21 121.1(2)
C23 C22 H22 119.5
C21 C22 H22 119.5
C22 C23 C24 119.3(2)
C22 C23 H23 120.4
C24 C23 H23 120.4
C25 C24 C23 121.0(2)
C25 C24 N8 120.2(2)
C23 C24 N8 118.8(2)
C24 C25 C26 120.3(2)
C24 C25 H25 119.8
C26 C25 H25 119.8
C25 C26 C21 119.7(2)
C25 C26 H26 120.2
C21 C26 H26 120.2
O1 N1 O2 122.1(2)
O1 N1 C1 118.7(2)
O2 N1 C1 119.2(2)
C7 N2 C4 130.9(2)
C7 N2 H2A 114.6
C4 N2 H2A 114.6
C7 N3 C8 131.5(2)
C7 N3 H3A 114.3
C8 N3 H3A 114.3
O3 N4 O4 123.4(2)
O3 N4 C11 118.2(2)
O4 N4 C11 118.4(2)
O5 N5 O6 121.9(2)
O5 N5 C14 118.9(2)
O6 N5 C14 119.2(2)
C20 N6 C17 131.1(2)
C20 N6 H6A 114.5
C17 N6 H6A 114.5
C20 N7 C21 131.0(2)
C20 N7 H7A 114.5
C21 N7 H7A 114.5
O7 N8 O8 123.2(2)
O7 N8 C24 118.5(2)
O8 N8 C24 118.3(2)

loop_
_geom_bond_atom_site_label_1
_geom_bond_atom_site_label_2
_geom_bond_distance
C1 C6 1.378(4)
C1 C2 1.390(3)
C1 N1 1.451(3)
C2 C3 1.375(3)
C2 H2 0.9500
C3 C4 1.402(3)
C3 H3 0.9500
C4 C5 1.399(3)
C4 N2 1.404(3)
C5 C6 1.385(4)
C5 H5 0.9500
C6 H6 0.9500
C7 N2 1.371(3)
C7 N3 1.373(3)
C7 S1 1.657(2)
C8 C9 1.402(3)
C8 N3 1.404(3)
C8 C13 1.404(3)
C9 C10 1.374(4)
C9 H9 0.9500
C10 C11 1.383(4)
C10 H10 0.9500
C11 C12 1.379(4)
C11 N4 1.463(3)
C12 C13 1.385(4)
C12 H12 0.9500
C13 H13 0.9500
C14 C19 1.387(3)
C14 C15 1.389(3)
C14 N5 1.441(3)
C15 C16 1.375(3)
C15 H15 0.9500
C16 C17 1.408(3)
C16 H16 0.9500
C17 C18 1.400(3)
C17 N6 1.400(3)
C18 C19 1.382(3)
C18 H18 0.9500
C19 H19 0.9500
C20 N7 1.374(3)
C20 N6 1.376(3)
C20 S2 1.654(2)
C21 C22 1.402(3)
C21 C26 1.403(3)
C21 N7 1.404(3)
C22 C23 1.376(4)
C22 H22 0.9500
C23 C24 1.380(4)
C23 H23 0.9500
C24 C25 1.377(4)
C24 N8 1.464(3)
C25 C26 1.385(4)
C25 H25 0.9500
C26 H26 0.9500
N1 O1 1.231(3)
N1 O2 1.232(3)
N2 H2A 0.8800
N3 H3A 0.8800
N4 O3 1.230(3)
N4 O4 1.233(3)
N5 O5 1.233(3)
N5 O6 1.233(3)
N6 H6A 0.8800
N7 H7A 0.8800
N8 O7 1.225(3)
N8 O8 1.236(3)

loop_
_geom_hbond_atom_site_label_D
_geom_hbond_atom_site_label_H
_geom_hbond_atom_site_label_A
_geom_hbond_distance_DH
_geom_hbond_distance_HA
_geom_hbond_distance_DA
_geom_hbond_angle_DHA
_geom_hbond_site_symmetry_A
N2 H2A O5 0.88 2.12 2.981(3) 167.3 4_575
N3 H3A O6 0.88 2.11 2.978(3) 166.9 4_575
N6 H6A O1 0.88 2.25 3.093(3) 161.3 4_675
N6 H6A S1 0.88 3.02 3.467(2) 113.8 1_655
N7 H7A O2 0.88 2.15 3.011(3) 166.8 4_675
